data_1572392
loop_
_publ_author_name
'Li, Chengchuang'
'Zhu, Teng'
'Tang, Jie'
'Lei, Caijin'
'Yu, Guoyang'
'Yang, Yanqiang'
'Yang, Hongwei'
'Xiao, Chuan'
'Cheng, Guangbin'

_publ_section_title
;
 An advanced furoxan-bridged heat-resistant explosive.
;
_journal_issue 22
_journal_name_full 'Materials horizons'
_journal_page_first 5701
_journal_page_last 5708
_journal_paper_doi 10.1039/d4mh00999a
_journal_volume 11
_journal_year 2024
_chemical_formula_moiety 'C12 H4 N16 O10, 1.75(C2 H3 N)'
_chemical_formula_sum 'C15.5 H9.25 N17.75 O10'
_chemical_formula_weight 604.16
_chemical_name_systematic 123
_space_group_crystal_system triclinic
_space_group_IT_number 2
_space_group_name_Hall '-P 1'
_space_group_name_H-M_alt 'P -1'
_atom_sites_solution_hydrogens geom
_atom_sites_solution_primary iterative
_audit_creation_date 2024-08-10
_audit_creation_method
;
Olex2 1.5
(compiled 2024.02.16 svn.r378c4104 for OlexSys, GUI svn.r6928)
;
_audit_update_record
;
2024-08-12 deposited with the CCDC.	2024-08-22 downloaded from the CCDC.
;
_cell_angle_alpha 71.0000(10)
_cell_angle_beta 81.949(2)
_cell_angle_gamma 88.8700(10)
_cell_formula_units_Z 2
_cell_length_a 6.4781(2)
_cell_length_b 13.5834(3)
_cell_length_c 14.1528(4)
_cell_measurement_reflns_used 5200
_cell_measurement_temperature 193.00
_cell_measurement_theta_max 67.978
_cell_measurement_theta_min 3.336
_cell_volume 1165.47(6)
_computing_cell_refinement 'SAINT V8.40B (?, 2016)'
_computing_data_collection 'SAINT V8.40B (?, 2016)'
_computing_data_reduction 'SAINT V8.40B (?, 2016)'
_computing_molecular_graphics 'Olex2 1.5 (Dolomanov et al., 2009)'
_computing_publication_material 'Olex2 1.5 (Dolomanov et al., 2009)'
_computing_structure_refinement 'SHELXL 2018/3 (Sheldrick, 2015)'
_computing_structure_solution 'olex2.solve 1.5 (Bourhis et al., 2015)'
_diffrn_ambient_temperature 193.00
_diffrn_measured_fraction_theta_full 0.995
_diffrn_measured_fraction_theta_max 0.993
_diffrn_measurement_device_type 'Bruker D8 VENTURE'
_diffrn_measurement_method '\f and \w scans'
_diffrn_radiation_type CuK\a
_diffrn_radiation_wavelength 1.54178
_diffrn_reflns_av_R_equivalents 0.0620
_diffrn_reflns_av_unetI/netI 0.0592
_diffrn_reflns_Laue_measured_fraction_full 0.995
_diffrn_reflns_Laue_measured_fraction_max 0.993
_diffrn_reflns_limit_h_max 7
_diffrn_reflns_limit_h_min -7
_diffrn_reflns_limit_k_max 14
_diffrn_reflns_limit_k_min -16
_diffrn_reflns_limit_l_max 16
_diffrn_reflns_limit_l_min -17
_diffrn_reflns_number 15540
_diffrn_reflns_point_group_measured_fraction_full 0.995
_diffrn_reflns_point_group_measured_fraction_max 0.993
_diffrn_reflns_theta_full 67.679
_diffrn_reflns_theta_max 68.075
_diffrn_reflns_theta_min 3.336
_diffrn_source_current 1.1
_diffrn_source_power 0.05500000000000001
_diffrn_source_voltage 50.0
_diffrn_standards_number 0
_exptl_absorpt_coefficient_mu 1.289
_exptl_absorpt_correction_T_max 0.7531
_exptl_absorpt_correction_T_min 0.6664
_exptl_absorpt_correction_type multi-scan
_exptl_absorpt_process_details
;
SADABS-2016/2 (Bruker,2016/2) was used for absorption correction.
wR2(int) was 0.1052 before and 0.0462 after correction.
The Ratio of minimum to maximum transmission is 0.8849.
The \l/2 correction factor is Not present.
;
_exptl_crystal_colour 'clear light colourless'
_exptl_crystal_colour_lustre clear
_exptl_crystal_colour_modifier light
_exptl_crystal_colour_primary colourless
_exptl_crystal_density_diffrn 1.722
_exptl_crystal_description block
_exptl_crystal_F_000 613
_exptl_crystal_size_max 0.13
_exptl_crystal_size_mid 0.12
_exptl_crystal_size_min 0.11
_refine_diff_density_max 0.486
_refine_diff_density_min -0.490
_refine_diff_density_rms 0.049
_refine_ls_extinction_method none
_refine_ls_goodness_of_fit_ref 1.053
_refine_ls_hydrogen_treatment constr
_refine_ls_matrix_type full
_refine_ls_number_parameters 437
_refine_ls_number_reflns 4229
_refine_ls_number_restraints 52
_refine_ls_restrained_S_all 1.047
_refine_ls_R_factor_all 0.0701
_refine_ls_R_factor_gt 0.0406
_refine_ls_shift/su_max 0.001
_refine_ls_shift/su_mean 0.000
_refine_ls_structure_factor_coef Fsqd
_refine_ls_weighting_details 'w=1/[\s^2^(Fo^2^)+(0.0592P)^2^+0.2332P] where P=(Fo^2^+2Fc^2^)/3'
_refine_ls_weighting_scheme calc
_refine_ls_wR_factor_gt 0.1022
_refine_ls_wR_factor_ref 0.1104
_reflns_Friedel_coverage 0.000
_reflns_number_gt 3319
_reflns_number_total 4229
_reflns_threshold_expression 'I > 2\s(I)'
_cod_data_source_file d4mh00999a2.cif
_cod_data_source_block cu_20230427_zm_nlg_a_3_2_0m
_cod_depositor_comments 'Adding full bibliography for 1572391--1572394.cif.'
_cod_original_formula_sum 'C15.50 H9.25 N17.75 O10'
_cod_database_code 1572392
_shelx_shelxl_version_number 2018/3
_shelx_space_group_comment
;
The symmetry employed for this shelxl refinement is uniquely defined
by the following loop, which should always be used as a source of
symmetry information in preference to the above space-group names.
They are only intended as comments.
;
_shelx_estimated_absorpt_t_max 0.871
_shelx_estimated_absorpt_t_min 0.850
_olex2_refinement_description
;
1. Restrained distances
 N18-C15
 1.14 with sigma of 0.02
 C15-N18
 1.137 with sigma of 0.01
 C15-C16
 1.456 with sigma of 0.01
 C16-N18
 2.593 with sigma of 0.02
 N19-C17
 1.14 with sigma of 0.02
 C17-N19
 1.137 with sigma of 0.01
 C17-C18
 1.456 with sigma of 0.01
 C18-N19
 2.593 with sigma of 0.02
 N18-C16
 2.59 with sigma of 0.04
 N19-C18
 2.59 with sigma of 0.04
2. Uiso/Uaniso restraints and constraints
N18 \\sim C15 \\sim C16: within 2A with sigma of 0.04 and sigma for terminal
atoms of 0.08 within 2A
N19 \\sim C17 \\sim C18: within 2A with sigma of 0.04 and sigma for terminal
atoms of 0.08 within 2A
3. Rigid body (RIGU) restrains
 N18, C15, C16
 with sigma for 1-2 distances of 0.004 and sigma for 1-3 distances of 0.004
 N19, C17, C18
 with sigma for 1-2 distances of 0.004 and sigma for 1-3 distances of 0.004
4. Others
 Sof(O7A)=1-FVAR(1)
 Sof(O7)=FVAR(1)
 Fixed Sof: N18(0.25) C15(0.25) C16(0.25) H16A(0.25) H16B(0.25) H16C(0.25)
 N19(0.5) C17(0.5) C18(0.5) H18A(0.5) H18B(0.5) H18C(0.5)
5.a X=CH2 refined with riding coordinates:
 N5(H5A,H5B), N13(H13A,H13B)
5.b Idealised Me refined as rotating group:
 C14(H14A,H14B,H14C), C16(H16A,H16B,H16C), C18(H18A,H18B,H18C)
;
_olex2_submission_special_instructions 'No special instructions were received'

loop_
_space_group_symop_operation_xyz
'x, y, z'
'-x, -y, -z'

loop_
_atom_site_label
_atom_site_type_symbol
_atom_site_fract_x
_atom_site_fract_y
_atom_site_fract_z
_atom_site_U_iso_or_equiv
_atom_site_adp_type
_atom_site_occupancy
_atom_site_site_symmetry_order
_atom_site_calc_flag
_atom_site_refinement_flags_posn
_atom_site_refinement_flags_adp
_atom_site_refinement_flags_occupancy
_atom_site_disorder_assembly
_atom_site_disorder_group
O1 O 0.0128(3) 0.28081(15) 0.94173(14) 0.0584(5) Uani 1 1 d . . . . .
C1 C 0.3156(4) 0.19207(17) 0.93424(16) 0.0373(5) Uani 1 1 d . . . . .
N1 N 0.1597(4) 0.24195(17) 0.98611(16) 0.0502(5) Uani 1 1 d . . . . .
O2 O 0.1760(4) 0.2398(2) 1.07197(17) 0.0810(7) Uani 1 1 d . . . . .
C2 C 0.2973(3) 0.19057(15) 0.83696(15) 0.0289(4) Uani 1 1 d . . . . .
N2 N 0.4690(4) 0.15094(17) 0.98637(16) 0.0488(5) Uani 1 1 d . . . . .
C3 C 0.6117(3) 0.09330(15) 0.85983(15) 0.0292(4) Uani 1 1 d . . . . .
N3 N 0.6221(3) 0.10130(16) 0.95205(15) 0.0459(5) Uani 1 1 d . . . . .
O3 O 0.9879(3) -0.01614(17) 0.89943(15) 0.0663(6) Uani 1 1 d . . . . .
O4 O 1.0490(2) -0.00926(12) 0.74272(12) 0.0420(4) Uani 1 1 d . . . A 4
C4 C 0.7391(3) 0.04776(14) 0.79854(15) 0.0277(4) Uani 1 1 d . . . . .
N4 N 0.4556(2) 0.13619(11) 0.80438(12) 0.0249(3) Uani 1 1 d . . . . .
C5 C 0.6473(3) 0.06782(13) 0.71010(13) 0.0235(4) Uani 1 1 d . . . . .
O5 O 0.9900(3) 0.38794(12) 0.53162(13) 0.0460(4) Uani 1 1 d . . . . .
N5 N 0.1596(3) 0.23074(15) 0.77692(14) 0.0401(4) Uani 1 1 d . . . . .
H5A H 0.170329 0.222441 0.717308 0.048 Uiso 1 1 calc R U . . .
H5B H 0.056158 0.266089 0.796069 0.048 Uiso 1 1 calc R U . . .
O6 O 0.9888(2) 0.21906(11) 0.58230(12) 0.0375(4) Uani 1 1 d . . . . .
N6 N 0.4740(2) 0.12202(12) 0.71291(11) 0.0257(3) Uani 1 1 d . . . . .
C6 C 0.7079(3) 0.04105(13) 0.61893(14) 0.0238(4) Uani 1 1 d . . . . .
O7 O 0.7996(2) -0.13479(10) 0.67872(11) 0.0315(5) Uani 0.907(5) 1 d . . P B 1
C7 C 0.6964(3) 0.10393(14) 0.51827(14) 0.0231(4) Uani 1 1 d . . . . .
N7 N 0.9374(3) 0.00325(14) 0.81515(14) 0.0372(4) Uani 1 1 d . . . . .
N8 N 0.7643(2) -0.05216(12) 0.61635(12) 0.0267(3) Uani 1 1 d . . . . .
C8 C 0.6424(3) 0.21394(13) 0.48059(13) 0.0232(4) Uani 1 1 d . . . . .
O8 O 0.7887(2) -0.04714(10) 0.51141(10) 0.0305(3) Uani 1 1 d . . . . .
N9 N 0.7412(3) 0.05193(12) 0.45501(13) 0.0285(4) Uani 1 1 d . . . . .
O9 O 0.0824(3) 0.55119(12) 0.24939(13) 0.0438(4) Uani 1 1 d . . . . .
C9 C 0.7410(3) 0.30225(14) 0.48800(14) 0.0251(4) Uani 1 1 d . . . . .
N10 N 0.9176(3) 0.30369(12) 0.53704(12) 0.0291(4) Uani 1 1 d . . . . .
O10 O 0.2692(3) 0.67789(11) 0.25621(14) 0.0487(4) Uani 1 1 d . . . . .
C10 C 0.6349(3) 0.38832(14) 0.43482(14) 0.0255(4) Uani 1 1 d . . . . .
N11 N 0.4839(2) 0.23966(11) 0.42805(12) 0.0251(3) Uani 1 1 d . . . . .
C11 C 0.3384(3) 0.40279(14) 0.34598(14) 0.0258(4) Uani 1 1 d . . . . .
C12 C 0.3708(3) 0.50959(14) 0.33003(15) 0.0294(4) Uani 1 1 d . . . . .
N12 N 0.4805(2) 0.34517(11) 0.40196(12) 0.0244(3) Uani 1 1 d . . . . .
N13 N 0.2016(3) 0.35268(13) 0.31729(13) 0.0329(4) Uani 1 1 d . . . . .
H13A H 0.203713 0.284362 0.334244 0.039 Uiso 1 1 calc R U . . .
H13B H 0.107556 0.387364 0.281073 0.039 Uiso 1 1 calc R U . . .
N14 N 0.6586(3) 0.49242(12) 0.41354(13) 0.0335(4) Uani 1 1 d . . . . .
N15 N 0.5227(3) 0.55049(12) 0.36087(13) 0.0339(4) Uani 1 1 d . . . . .
N16 N 0.2335(3) 0.58486(13) 0.27461(13) 0.0348(4) Uani 1 1 d . . . . .
C13 C -0.2503(4) 0.2858(2) 1.20102(17) 0.0425(5) Uani 1 1 d . . . . .
C14 C -0.3447(4) 0.2140(2) 1.1640(3) 0.0595(7) Uani 1 1 d . . . . .
H14A H -0.291522 0.228581 1.092360 0.089 Uiso 1 1 calc R U . . .
H14B H -0.496381 0.221419 1.172206 0.089 Uiso 1 1 calc R U . . .
H14C H -0.311051 0.142698 1.202128 0.089 Uiso 1 1 calc R U . . .
N17 N -0.1766(4) 0.3433(2) 1.22973(17) 0.0617(6) Uani 1 1 d . . . . .
N18 N 0.527(4) 0.4662(19) 0.8963(13) 0.105(9) Uani 0.25 1 d D U P C -2
C15 C 0.465(3) 0.4842(12) 0.9673(9) 0.072(4) Uani 0.25 1 d D U P C -2
C16 C 0.395(4) 0.5188(15) 1.0535(11) 0.097(6) Uani 0.25 1 d D U P C -2
H16A H 0.343289 0.589637 1.029782 0.145 Uiso 0.25 1 calc R U P C -2
H16B H 0.512146 0.518063 1.090677 0.145 Uiso 0.25 1 calc R U P C -2
H16C H 0.282924 0.471796 1.098107 0.145 Uiso 0.25 1 calc R U P C -2
N19 N 0.4554(18) 0.4372(9) 0.8979(9) 0.089(4) Uani 0.5 1 d D U P D -1
C17 C 0.3157(14) 0.4625(5) 0.9417(6) 0.084(2) Uani 0.5 1 d D U P D -1
C18 C 0.1401(14) 0.4902(6) 1.0030(7) 0.113(4) Uani 0.5 1 d D U P D -1
H18A H 0.040839 0.529394 0.959489 0.169 Uiso 0.5 1 calc R U P D -1
H18B H 0.189927 0.533243 1.039401 0.169 Uiso 0.5 1 calc R U P D -1
H18C H 0.070967 0.426710 1.051660 0.169 Uiso 0.5 1 calc R U P D -1
O7A O 0.706(3) 0.0622(13) 0.3776(13) 0.041(5) Uani 0.093(5) 1 d . . P B 2

loop_
_atom_site_aniso_label
_atom_site_aniso_U_11
_atom_site_aniso_U_22
_atom_site_aniso_U_33
_atom_site_aniso_U_23
_atom_site_aniso_U_13
_atom_site_aniso_U_12
O1 0.0583(11) 0.0745(13) 0.0458(10) -0.0251(9) -0.0090(8) 0.0318(9)
C1 0.0431(12) 0.0425(12) 0.0307(11) -0.0181(9) -0.0063(9) 0.0106(9)
N1 0.0558(13) 0.0647(14) 0.0377(11) -0.0273(9) -0.0093(9) 0.0231(10)
O2 0.0886(16) 0.125(2) 0.0534(12) -0.0598(13) -0.0227(11) 0.0508(14)
C2 0.0298(10) 0.0277(10) 0.0289(10) -0.0093(7) -0.0031(8) 0.0025(7)
N2 0.0590(13) 0.0608(13) 0.0387(11) -0.0288(9) -0.0196(9) 0.0258(10)
C3 0.0335(10) 0.0275(10) 0.0283(10) -0.0087(7) -0.0117(8) 0.0046(7)
N3 0.0540(12) 0.0595(13) 0.0358(10) -0.0267(9) -0.0207(9) 0.0246(9)
O3 0.0702(13) 0.0950(15) 0.0501(11) -0.0360(10) -0.0398(10) 0.0476(11)
O4 0.0326(8) 0.0510(9) 0.0473(9) -0.0221(7) -0.0080(7) 0.0099(6)
C4 0.0308(10) 0.0250(9) 0.0299(10) -0.0106(7) -0.0099(8) 0.0059(7)
N4 0.0272(8) 0.0240(8) 0.0245(8) -0.0083(6) -0.0056(6) 0.0017(6)
C5 0.0258(9) 0.0200(9) 0.0244(9) -0.0064(7) -0.0049(7) -0.0003(6)
O5 0.0521(10) 0.0316(8) 0.0591(10) -0.0144(7) -0.0221(8) -0.0137(7)
N5 0.0342(9) 0.0563(12) 0.0346(10) -0.0201(8) -0.0105(8) 0.0185(8)
O6 0.0371(8) 0.0308(8) 0.0478(9) -0.0122(6) -0.0185(7) 0.0000(6)
N6 0.0272(8) 0.0289(8) 0.0233(8) -0.0105(6) -0.0064(6) 0.0015(6)
C6 0.0237(9) 0.0203(9) 0.0293(10) -0.0098(7) -0.0058(7) 0.0004(7)
O7 0.0399(9) 0.0199(8) 0.0348(9) -0.0066(6) -0.0118(7) 0.0024(6)
C7 0.0226(9) 0.0214(9) 0.0272(9) -0.0094(7) -0.0058(7) -0.0024(7)
N7 0.0395(10) 0.0381(10) 0.0411(10) -0.0181(8) -0.0185(8) 0.0132(7)
N8 0.0277(8) 0.0233(8) 0.0312(8) -0.0108(6) -0.0061(6) 0.0001(6)
C8 0.0254(9) 0.0207(9) 0.0239(9) -0.0080(7) -0.0030(7) -0.0027(7)
O8 0.0362(7) 0.0247(7) 0.0350(8) -0.0150(5) -0.0067(6) 0.0034(5)
N9 0.0329(9) 0.0230(8) 0.0308(10) -0.0097(6) -0.0061(7) -0.0001(6)
O9 0.0435(9) 0.0362(8) 0.0519(10) -0.0113(7) -0.0158(7) 0.0082(6)
C9 0.0275(9) 0.0237(9) 0.0251(9) -0.0090(7) -0.0036(7) -0.0045(7)
N10 0.0318(9) 0.0282(9) 0.0300(9) -0.0115(7) -0.0077(7) -0.0046(7)
O10 0.0527(10) 0.0198(8) 0.0656(11) -0.0049(7) -0.0043(8) 0.0054(6)
C10 0.0283(9) 0.0232(9) 0.0261(9) -0.0105(7) -0.0009(7) -0.0050(7)
N11 0.0282(8) 0.0169(7) 0.0306(8) -0.0077(6) -0.0052(6) -0.0018(6)
C11 0.0259(9) 0.0240(9) 0.0261(9) -0.0079(7) 0.0002(7) 0.0006(7)
C12 0.0340(10) 0.0225(9) 0.0285(10) -0.0069(7) 0.0023(8) 0.0015(7)
N12 0.0273(8) 0.0184(7) 0.0280(8) -0.0080(6) -0.0041(6) -0.0009(6)
N13 0.0328(9) 0.0253(8) 0.0424(10) -0.0100(7) -0.0138(7) 0.0019(6)
N14 0.0414(10) 0.0214(8) 0.0387(10) -0.0104(7) -0.0068(7) -0.0040(7)
N15 0.0407(10) 0.0217(8) 0.0375(10) -0.0081(7) -0.0036(7) -0.0017(7)
N16 0.0385(10) 0.0253(9) 0.0355(10) -0.0064(7) 0.0021(8) 0.0067(7)
C13 0.0345(12) 0.0567(14) 0.0331(12) -0.0107(10) -0.0034(9) -0.0001(10)
C14 0.0397(14) 0.0630(17) 0.085(2) -0.0388(15) -0.0022(13) -0.0009(12)
N17 0.0542(14) 0.0924(18) 0.0455(13) -0.0333(12) -0.0021(10) -0.0129(13)
N18 0.14(2) 0.109(18) 0.043(8) -0.008(9) 0.013(11) 0.041(15)
C15 0.086(11) 0.072(8) 0.042(7) -0.004(6) 0.006(7) 0.021(8)
C16 0.132(17) 0.108(13) 0.049(9) -0.028(8) -0.008(11) 0.021(13)
N19 0.118(7) 0.061(5) 0.075(5) -0.027(4) 0.041(5) -0.006(4)
C17 0.113(6) 0.053(4) 0.065(4) -0.012(3) 0.037(4) 0.001(4)
C18 0.130(7) 0.062(4) 0.111(6) -0.018(4) 0.076(6) 0.004(4)
O7A 0.039(9) 0.044(10) 0.038(11) -0.015(7) 0.001(7) 0.000(7)

loop_
_atom_type_symbol
_atom_type_description
_atom_type_scat_dispersion_real
_atom_type_scat_dispersion_imag
_atom_type_scat_source
C C 0.0181 0.0091 'International Tables Vol C Tables 4.2.6.8 and 6.1.1.4'
H H 0.0000 0.0000 'International Tables Vol C Tables 4.2.6.8 and 6.1.1.4'
N N 0.0311 0.0180 'International Tables Vol C Tables 4.2.6.8 and 6.1.1.4'
O O 0.0492 0.0322 'International Tables Vol C Tables 4.2.6.8 and 6.1.1.4'

loop_
_geom_angle_atom_site_label_1
_geom_angle_atom_site_label_2
_geom_angle_atom_site_label_3
_geom_angle
_geom_angle_site_symmetry_1
_geom_angle_site_symmetry_3
_geom_angle_publ_flag
C2 C1 N1 120.4(2) . . ?
N2 C1 N1 114.20(19) . . ?
N2 C1 C2 125.4(2) . . ?
O1 N1 C1 117.12(19) . . ?
O2 N1 O1 123.6(2) . . ?
O2 N1 C1 119.2(2) . . ?
N4 C2 C1 110.51(18) . . ?
N5 C2 C1 131.3(2) . . ?
N5 C2 N4 118.19(18) . . ?
N3 N2 C1 122.69(19) . . ?
N3 C3 C4 133.20(19) . . ?
N3 C3 N4 122.67(19) . . ?
N4 C3 C4 104.11(16) . . ?
N2 N3 C3 115.49(18) . . ?
C3 C4 C5 106.04(17) . . ?
C3 C4 N7 127.08(17) . . ?
C5 C4 N7 126.31(18) . . ?
C2 N4 C3 123.16(17) . . ?
N6 N4 C2 122.65(16) . . ?
N6 N4 C3 114.17(16) . . ?
C4 C5 C6 131.85(17) . . ?
N6 C5 C4 111.96(17) . . ?
N6 C5 C6 116.19(16) . . ?
C2 N5 H5A 120.0 . . ?
C2 N5 H5B 120.0 . . ?
H5A N5 H5B 120.0 . . ?
C5 N6 N4 103.72(14) . . ?
C7 C6 C5 127.52(17) . . ?
N8 C6 C5 125.22(16) . . ?
N8 C6 C7 106.92(16) . . ?
C6 C7 C8 128.37(17) . . ?
N9 C7 C6 111.76(16) . . ?
N9 C7 C8 119.86(16) . . ?
O3 N7 O4 124.47(19) . . ?
O3 N7 C4 118.01(19) . . ?
O4 N7 C4 117.46(17) . . ?
C6 N8 O8 106.89(14) . . ?
O7 N8 C6 135.53(17) . . ?
O7 N8 O8 117.57(15) . . ?
C9 C8 C7 129.41(17) . . ?
N11 C8 C7 118.74(14) . . ?
N11 C8 C9 111.79(16) . . ?
N9 O8 N8 107.79(12) . . ?
C7 N9 O8 106.62(15) . . ?
O7A N9 C7 134.1(9) . . ?
O7A N9 O8 116.4(9) . . ?
C8 C9 N10 126.91(17) . . ?
C10 C9 C8 106.29(16) . . ?
C10 C9 N10 126.76(16) . . ?
O5 N10 O6 124.04(16) . . ?
O5 N10 C9 118.30(16) . . ?
O6 N10 C9 117.65(15) . . ?
N12 C10 C9 103.68(15) . . ?
N14 C10 C9 133.96(17) . . ?
N14 C10 N12 122.35(17) . . ?
C8 N11 N12 103.97(13) . . ?
N12 C11 C12 110.47(16) . . ?
N13 C11 C12 131.99(19) . . ?
N13 C11 N12 117.54(16) . . ?
C11 C12 N16 119.79(17) . . ?
N15 C12 C11 125.65(19) . . ?
N15 C12 N16 114.55(17) . . ?
N11 N12 C10 114.24(15) . . ?
N11 N12 C11 122.45(15) . . ?
C11 N12 C10 123.29(15) . . ?
C11 N13 H13A 120.0 . . ?
C11 N13 H13B 120.0 . . ?
H13A N13 H13B 120.0 . . ?
N15 N14 C10 116.14(16) . . ?
N14 N15 C12 122.05(16) . . ?
O9 N16 C12 117.47(16) . . ?
O10 N16 O9 123.02(18) . . ?
O10 N16 C12 119.50(18) . . ?
N17 C13 C14 179.4(3) . . ?
C13 C14 H14A 109.5 . . ?
C13 C14 H14B 109.5 . . ?
C13 C14 H14C 109.5 . . ?
H14A C14 H14B 109.5 . . ?
H14A C14 H14C 109.5 . . ?
H14B C14 H14C 109.5 . . ?
N18 C15 C16 174(2) . . ?
C15 C16 H16A 109.5 . . ?
C15 C16 H16B 109.5 . . ?
C15 C16 H16C 109.5 . . ?
H16A C16 H16B 109.5 . . ?
H16A C16 H16C 109.5 . . ?
H16B C16 H16C 109.5 . . ?
N19 C17 C18 176.6(11) . . ?
C17 C18 H18A 109.5 . . ?
C17 C18 H18B 109.5 . . ?
C17 C18 H18C 109.5 . . ?
H18A C18 H18B 109.5 . . ?
H18A C18 H18C 109.5 . . ?
H18B C18 H18C 109.5 . . ?

loop_
_geom_bond_atom_site_label_1
_geom_bond_atom_site_label_2
_geom_bond_distance
_geom_bond_site_symmetry_2
_geom_bond_publ_flag
O1 N1 1.229(3) . ?
C1 N1 1.452(3) . ?
C1 C2 1.405(3) . ?
C1 N2 1.326(3) . ?
N1 O2 1.225(3) . ?
C2 N4 1.368(3) . ?
C2 N5 1.306(3) . ?
N2 N3 1.314(3) . ?
C3 N3 1.355(3) . ?
C3 C4 1.395(3) . ?
C3 N4 1.371(2) . ?
O3 N7 1.225(2) . ?
O4 N7 1.226(2) . ?
C4 C5 1.405(3) . ?
C4 N7 1.425(3) . ?
N4 N6 1.358(2) . ?
C5 N6 1.333(2) . ?
C5 C6 1.452(3) . ?
O5 N10 1.220(2) . ?
N5 H5A 0.8800 . ?
N5 H5B 0.8800 . ?
O6 N10 1.236(2) . ?
C6 C7 1.414(3) . ?
C6 N8 1.321(2) . ?
O7 N8 1.222(2) . ?
C7 C8 1.467(3) . ?
C7 N9 1.310(2) . ?
N8 O8 1.451(2) . ?
C8 C9 1.410(2) . ?
C8 N11 1.327(2) . ?
O8 N9 1.377(2) . ?
N9 O7A 1.114(17) . ?
O9 N16 1.232(2) . ?
C9 N10 1.423(2) . ?
C9 C10 1.395(3) . ?
O10 N16 1.224(2) . ?
C10 N12 1.375(2) . ?
C10 N14 1.354(2) . ?
N11 N12 1.359(2) . ?
C11 C12 1.409(3) . ?
C11 N12 1.364(2) . ?
C11 N13 1.311(2) . ?
C12 N15 1.329(3) . ?
C12 N16 1.445(3) . ?
N13 H13A 0.8800 . ?
N13 H13B 0.8800 . ?
N14 N15 1.314(2) . ?
C13 C14 1.430(4) . ?
C13 N17 1.131(3) . ?
C14 H14A 0.9800 . ?
C14 H14B 0.9800 . ?
C14 H14C 0.9800 . ?
N18 C15 1.130(8) . ?
C15 C16 1.457(9) . ?
C16 H16A 0.9800 . ?
C16 H16B 0.9800 . ?
C16 H16C 0.9800 . ?
N19 C17 1.136(7) . ?
C17 C18 1.453(7) . ?
C18 H18A 0.9800 . ?
C18 H18B 0.9800 . ?
C18 H18C 0.9800 . ?

loop_
_geom_torsion_atom_site_label_1
_geom_torsion_atom_site_label_2
_geom_torsion_atom_site_label_3
_geom_torsion_atom_site_label_4
_geom_torsion
_geom_torsion_site_symmetry_1
_geom_torsion_site_symmetry_2
_geom_torsion_site_symmetry_3
_geom_torsion_site_symmetry_4
_geom_torsion_publ_flag
C1 C2 N4 C3 -2.1(2) . . . . ?
C1 C2 N4 N6 179.44(16) . . . . ?
C1 N2 N3 C3 -1.0(3) . . . . ?
N1 C1 C2 N4 -177.54(19) . . . . ?
N1 C1 C2 N5 2.3(4) . . . . ?
N1 C1 N2 N3 178.9(2) . . . . ?
C2 C1 N1 O1 0.8(3) . . . . ?
C2 C1 N1 O2 178.0(2) . . . . ?
C2 C1 N2 N3 -1.4(4) . . . . ?
C2 N4 N6 C5 178.91(16) . . . . ?
N2 C1 N1 O1 -179.5(2) . . . . ?
N2 C1 N1 O2 -2.3(4) . . . . ?
N2 C1 C2 N4 2.8(3) . . . . ?
N2 C1 C2 N5 -177.4(2) . . . . ?
C3 C4 C5 N6 0.0(2) . . . . ?
C3 C4 C5 C6 179.52(18) . . . . ?
C3 C4 N7 O3 15.1(3) . . . . ?
C3 C4 N7 O4 -162.14(19) . . . . ?
C3 N4 N6 C5 0.28(19) . . . . ?
N3 C3 C4 C5 -178.6(2) . . . . ?
N3 C3 C4 N7 -6.8(4) . . . . ?
N3 C3 N4 C2 0.0(3) . . . . ?
N3 C3 N4 N6 178.62(18) . . . . ?
C4 C3 N3 N2 -179.8(2) . . . . ?
C4 C3 N4 C2 -178.92(16) . . . . ?
C4 C3 N4 N6 -0.3(2) . . . . ?
C4 C5 N6 N4 -0.15(18) . . . . ?
C4 C5 C6 C7 -140.0(2) . . . . ?
C4 C5 C6 N8 47.6(3) . . . . ?
N4 C3 N3 N2 1.6(3) . . . . ?
N4 C3 C4 C5 0.17(19) . . . . ?
N4 C3 C4 N7 171.91(18) . . . . ?
C5 C4 N7 O3 -174.7(2) . . . . ?
C5 C4 N7 O4 8.0(3) . . . . ?
C5 C6 C7 C8 7.1(3) . . . . ?
C5 C6 C7 N9 -172.70(16) . . . . ?
C5 C6 N8 O7 -7.2(3) . . . . ?
C5 C6 N8 O8 173.73(16) . . . . ?
N5 C2 N4 C3 178.10(17) . . . . ?
N5 C2 N4 N6 -0.4(3) . . . . ?
N6 C5 C6 C7 39.5(2) . . . . ?
N6 C5 C6 N8 -132.89(18) . . . . ?
C6 C5 N6 N4 -179.77(14) . . . . ?
C6 C7 C8 C9 59.9(3) . . . . ?
C6 C7 C8 N11 -122.9(2) . . . . ?
C6 C7 N9 O8 -1.3(2) . . . . ?
C6 C7 N9 O7A 158.0(11) . . . . ?
C6 N8 O8 N9 -0.82(17) . . . . ?
O7 N8 O8 N9 179.93(15) . . . . ?
C7 C6 N8 O7 179.11(19) . . . . ?
C7 C6 N8 O8 0.05(18) . . . . ?
C7 C8 C9 N10 -1.4(3) . . . . ?
C7 C8 C9 C10 176.69(18) . . . . ?
C7 C8 N11 N12 -177.87(15) . . . . ?
N7 C4 C5 N6 -171.84(17) . . . . ?
N7 C4 C5 C6 7.7(3) . . . . ?
N8 C6 C7 C8 -179.40(16) . . . . ?
N8 C6 C7 N9 0.8(2) . . . . ?
N8 O8 N9 C7 1.28(17) . . . . ?
N8 O8 N9 O7A -162.2(9) . . . . ?
C8 C7 N9 O8 178.88(14) . . . . ?
C8 C7 N9 O7A -21.9(11) . . . . ?
C8 C9 N10 O5 176.13(19) . . . . ?
C8 C9 N10 O6 -3.6(3) . . . . ?
C8 C9 C10 N12 1.2(2) . . . . ?
C8 C9 C10 N14 -178.5(2) . . . . ?
C8 N11 N12 C10 1.1(2) . . . . ?
C8 N11 N12 C11 179.64(17) . . . . ?
N9 C7 C8 C9 -120.3(2) . . . . ?
N9 C7 C8 N11 56.9(2) . . . . ?
C9 C8 N11 N12 -0.2(2) . . . . ?
C9 C10 N12 N11 -1.4(2) . . . . ?
C9 C10 N12 C11 179.99(17) . . . . ?
C9 C10 N14 N15 -179.2(2) . . . . ?
N10 C9 C10 N12 179.31(18) . . . . ?
N10 C9 C10 N14 -0.3(4) . . . . ?
C10 C9 N10 O5 -1.6(3) . . . . ?
C10 C9 N10 O6 178.69(18) . . . . ?
C10 N14 N15 C12 -0.1(3) . . . . ?
N11 C8 C9 N10 -178.75(18) . . . . ?
N11 C8 C9 C10 -0.6(2) . . . . ?
C11 C12 N15 N14 -2.0(3) . . . . ?
C11 C12 N16 O9 5.1(3) . . . . ?
C11 C12 N16 O10 -176.02(18) . . . . ?
C12 C11 N12 C10 -1.5(2) . . . . ?
C12 C11 N12 N11 -179.90(16) . . . . ?
N12 C10 N14 N15 1.2(3) . . . . ?
N12 C11 C12 N15 2.6(3) . . . . ?
N12 C11 C12 N16 -178.31(16) . . . . ?
N13 C11 C12 N15 -177.3(2) . . . . ?
N13 C11 C12 N16 1.7(3) . . . . ?
N13 C11 N12 C10 178.51(17) . . . . ?
N13 C11 N12 N11 0.1(3) . . . . ?
N14 C10 N12 N11 178.25(17) . . . . ?
N14 C10 N12 C11 -0.3(3) . . . . ?
N15 C12 N16 O9 -175.72(18) . . . . ?
N15 C12 N16 O10 3.2(3) . . . . ?
N16 C12 N15 N14 178.92(17) . . . . ?
